data_7716242
loop_
_publ_author_name
'Sundaresan, Sriram'
'Eppelsheimer, Julian'
'Gera, Esha'
'Wiener, Lukas'
'Carrella, Luca M.'
'Vignesh, Kuduva R.'
'Rentschler, Eva'

_publ_section_title
;
 A combined theoretical and experimental approach to determine the right
 choice of co-ligand to impart spin crossover in Fe(II) complexes based on
 1,3,4-oxadiazole ligands.
;
_journal_issue 24
_journal_name_full 'Dalton transactions (Cambridge, England : 2003)'
_journal_page_first 10303
_journal_page_last 10317
_journal_paper_doi 10.1039/d4dt01141d
_journal_volume 53
_journal_year 2024
_chemical_formula_moiety 'C23 H25 B2 Fe N7 O, C2 H3 N'
_chemical_formula_sum 'C25 H28 B2 Fe N8 O'
_chemical_formula_weight 534.02
_space_group_crystal_system monoclinic
_space_group_IT_number 15
_space_group_name_Hall '-C 2yc'
_space_group_name_H-M_alt 'C 1 2/c 1'
_atom_sites_solution_hydrogens geom
_atom_sites_solution_primary dual
_audit_creation_date 2024-04-16
_audit_creation_method
;
Olex2 1.5
(compiled 2024.02.16 svn.r378c4104 for OlexSys, GUI svn.r6928)
;
_audit_update_record
;
2024-04-16 deposited with the CCDC.	2024-05-30 downloaded from the CCDC.
;
_cell_angle_alpha 90
_cell_angle_beta 91.611(7)
_cell_angle_gamma 90
_cell_formula_units_Z 8
_cell_length_a 23.819(2)
_cell_length_b 11.1057(7)
_cell_length_c 20.7090(17)
_cell_measurement_reflns_used 30218
_cell_measurement_temperature 240
_cell_measurement_theta_max 30.21
_cell_measurement_theta_min 1.70
_cell_volume 5475.9(7)
_computing_cell_refinement
;
X-Area Recipe 1.34.0.0 (STOE, 2019)
;
_computing_data_collection
;
X-Area Pilatus3_SV 1.31.154.0 (STOE, 2019)
;
_computing_data_reduction
;
X-Area Integrate 1.77.0.0 (STOE, 2019)
X-Area LANA 1.77.1.0 (STOE, 2019)
;
_computing_molecular_graphics 'Olex2 1.5 (Dolomanov et al., 2009)'
_computing_publication_material
;
STOE & Cie GmbH, X-Area, software package for collecting single-crystal or
multi-domain crystal data on STOE area-detector diffractometers, for image 
processing, for the correction and scaling of reflection intensities and 
for outlier rejection, version 1.88, Darmstadt 2019
;
_computing_structure_refinement 'SHELXL 2018/3 (Sheldrick, 2015)'
_computing_structure_solution 'SHELXT 2014/5 (Sheldrick, 2014)'
_diffrn_ambient_temperature 240
_diffrn_detector Pilatus100K
_diffrn_detector_area_resol_mean 5.81
_diffrn_detector_type 'DECTRIS PILATUS 100K'
_diffrn_measured_fraction_theta_full 1.000
_diffrn_measured_fraction_theta_max 0.927
_diffrn_measurement_details
;
 3067 frames, detector distance = 60 mm
;
_diffrn_measurement_device 'Eulerian 4-circle diffractometer'
_diffrn_measurement_device_type 'STOE STADIVARI'
_diffrn_measurement_method 'rotation method, \w scans'
_diffrn_radiation_collimation '1.2 0.6 mm diameter'
_diffrn_radiation_monochromator 'Graded multilayer mirror'
_diffrn_radiation_polarisn_norm 180
_diffrn_radiation_probe x-ray
_diffrn_radiation_type 'Mo K\a'
_diffrn_radiation_wavelength 0.71073
_diffrn_reflns_av_R_equivalents 0.0391
_diffrn_reflns_av_unetI/netI 0.0292
_diffrn_reflns_Laue_measured_fraction_full 1.000
_diffrn_reflns_Laue_measured_fraction_max 0.927
_diffrn_reflns_limit_h_max 34
_diffrn_reflns_limit_h_min -33
_diffrn_reflns_limit_k_max 15
_diffrn_reflns_limit_k_min -15
_diffrn_reflns_limit_l_max 28
_diffrn_reflns_limit_l_min -29
_diffrn_reflns_number 45829
_diffrn_reflns_point_group_measured_fraction_full 1.000
_diffrn_reflns_point_group_measured_fraction_max 0.927
_diffrn_reflns_theta_full 25.242
_diffrn_reflns_theta_max 30.718
_diffrn_reflns_theta_min 1.968
_diffrn_source 'Axo Mo'
_diffrn_source_current 0.830
_diffrn_source_power 0.050
_diffrn_source_voltage 60
_exptl_absorpt_coefficient_mu 0.584
_exptl_absorpt_correction_T_max 0.9107
_exptl_absorpt_correction_T_min 0.1064
_exptl_absorpt_correction_type multi-scan
_exptl_absorpt_process_details
;
STOE LANA, absorption correction by scaling of reflection intensities.
J. Koziskova, F. Hahn, J. Richter, J. Kozisek, "Comparison of different
absorption corrections on the model structure of tetrakis(\m~2~-acetato)-
diaqua-di-copper(II)", Acta Chimica Slovaca, vol. 9, no. 2, 2016, pp. 136 - 140.
Afterwards a spherical absorption correction was performed within STOE LANA.
;
_exptl_crystal_colour yellow
_exptl_crystal_colour_primary yellow
_exptl_crystal_density_diffrn 1.295
_exptl_crystal_density_method 'not measured'
_exptl_crystal_description block
_exptl_crystal_F_000 2224
_exptl_crystal_size_max 0.7
_exptl_crystal_size_mid 0.5
_exptl_crystal_size_min 0.2
_refine_diff_density_max 0.331
_refine_diff_density_min -0.466
_refine_diff_density_rms 0.048
_refine_ls_extinction_method none
_refine_ls_goodness_of_fit_ref 1.062
_refine_ls_hydrogen_treatment constr
_refine_ls_matrix_type full
_refine_ls_number_parameters 366
_refine_ls_number_reflns 7890
_refine_ls_number_restraints 99
_refine_ls_restrained_S_all 1.081
_refine_ls_R_factor_all 0.0580
_refine_ls_R_factor_gt 0.0387
_refine_ls_shift/su_max 0.001
_refine_ls_shift/su_mean 0.000
_refine_ls_structure_factor_coef Fsqd
_refine_ls_weighting_details 'w=1/[\s^2^(Fo^2^)+(0.0715P)^2^] where P=(Fo^2^+2Fc^2^)/3'
_refine_ls_weighting_scheme calc
_refine_ls_wR_factor_gt 0.1117
_refine_ls_wR_factor_ref 0.1186
_reflns_d_resolution_high 0.696
_reflns_d_resolution_low 10.448
_reflns_Friedel_coverage 0.000
_reflns_limit_h_max 34
_reflns_limit_h_min -33
_reflns_limit_k_max 15
_reflns_limit_k_min -15
_reflns_limit_l_max 28
_reflns_limit_l_min -29
_reflns_number_gt 5570
_reflns_number_total 7890
_reflns_threshold_expression 'I > 2\s(I)'
_cod_data_source_file d4dt01141d2.cif
_cod_data_source_block xl-023-3b_CCDC1
_cod_depositor_comments 'Adding full bibliography for 7716239--7716246.cif.'
_cod_original_cell_volume 5476.0(7)
_cod_database_code 7716242
_shelx_shelxl_version_number 2018/3
_shelx_space_group_comment
;
The symmetry employed for this shelxl refinement is uniquely defined
by the following loop, which should always be used as a source of
symmetry information in preference to the above space-group names.
They are only intended as comments.
;
_olex2_refinement_description
;
1. Fixed Uiso
 At 1.2 times of:
  All C(H) groups, All C(H,H) groups
 At 1.5 times of:
  All B(H,H,H) groups, All C(H,H,H) groups
2. Restrained distances
 N8-C24 \\sim N8A-C24A
 with sigma of 0.02
 N8-C25 \\sim N8A-C25A
 with sigma of 0.02
 C24-C25 \\sim C24A-C25A
 with sigma of 0.02
3. Uiso/Uaniso restraints and constraints
N8A \\sim N8 \\sim C24A \\sim C24 \\sim C25A \\sim C25: within 1.7A with sigma
of 0.01 and sigma for terminal atoms of 0.02 within 1.7A
Uanis(C25A) \\sim Ueq, Uanis(C25) \\sim Ueq, Uanis(C24A) \\sim Ueq, Uanis(C24)
\\sim Ueq, Uanis(N8A) \\sim Ueq, Uanis(N8) \\sim Ueq: with sigma of 0.01 and
sigma for terminal atoms of 0.02
4. Others
 Sof(N8A)=Sof(C24A)=Sof(C25A)=Sof(H25D)=Sof(H25E)=Sof(H25F)=1-FVAR(1)
 Sof(N8)=Sof(C24)=Sof(C25)=Sof(H25A)=Sof(H25B)=Sof(H25C)=FVAR(1)
5.a Secondary CH2 refined with riding coordinates:
 C9(H9A,H9B), C10(H10A,H10B), C11(H11A,H11B)
5.b Aromatic/amide H refined with riding coordinates:
 C1(H1), C2(H2), C3(H3), C4(H4), C5(H5), C13(H13), C14(H14), C15(H15),
 C16(H16), C18(H18), C19(H19), C20(H20), C21(H21)
5.c Idealised Me refined as rotating group:
 B1(H1A,H1B,H1C), B2(H2A,H2B,H2C), C25(H25A,H25B,H25C), C25A(H25D,H25E,H25F)
;
_olex2_submission_special_instructions 'No special instructions were received'

loop_
_space_group_symop_operation_xyz
'x, y, z'
'-x, y, -z+1/2'
'x+1/2, y+1/2, z'
'-x+1/2, y+1/2, -z+1/2'
'-x, -y, -z'
'x, -y, z-1/2'
'-x+1/2, -y+1/2, -z'
'x+1/2, -y+1/2, z-1/2'

loop_
_atom_site_label
_atom_site_type_symbol
_atom_site_fract_x
_atom_site_fract_y
_atom_site_fract_z
_atom_site_U_iso_or_equiv
_atom_site_adp_type
_atom_site_occupancy
_atom_site_site_symmetry_order
_atom_site_calc_flag
_atom_site_refinement_flags_posn
_atom_site_refinement_flags_adp
_atom_site_refinement_flags_occupancy
_atom_site_disorder_assembly
_atom_site_disorder_group
Fe1 Fe 0.24719(2) 0.37011(2) 0.37197(2) 0.03621(8) Uani 1 1 d . . . . .
O1 O 0.37429(4) 0.56185(9) 0.47500(5) 0.0396(2) Uani 1 1 d . . . . .
N1 N 0.35067(5) 0.36984(10) 0.48725(6) 0.0382(3) Uani 1 1 d . . . . .
N2 N 0.31582(5) 0.42260(10) 0.43994(6) 0.0371(3) Uani 1 1 d . . . . .
N3 N 0.26429(6) 0.56909(11) 0.34612(6) 0.0474(3) Uani 1 1 d . . . . .
N4 N 0.19025(5) 0.47207(10) 0.43001(6) 0.0408(3) Uani 1 1 d . . . . .
N5 N 0.31452(6) 0.35910(12) 0.30435(6) 0.0484(3) Uani 1 1 d . . . . .
N6 N 0.24313(5) 0.18865(11) 0.39416(6) 0.0428(3) Uani 1 1 d . . . . .
N7 N 0.18273(7) 0.35871(11) 0.29822(7) 0.0507(4) Uani 1 1 d . . . . .
C1 C 0.43137(9) 0.34622(18) 0.59649(10) 0.0626(5) Uani 1 1 d . . . . .
H1 H 0.404696 0.284285 0.591575 0.075 Uiso 1 1 calc R U . . .
C2 C 0.47407(11) 0.3374(2) 0.64296(11) 0.0804(7) Uani 1 1 d . . . . .
H2 H 0.476097 0.269850 0.670287 0.096 Uiso 1 1 calc R U . . .
C3 C 0.51338(9) 0.4270(2) 0.64916(11) 0.0805(7) Uani 1 1 d . . . . .
H3 H 0.543126 0.418959 0.679650 0.097 Uiso 1 1 calc R U . . .
C4 C 0.50982(7) 0.5288(2) 0.61121(10) 0.0646(5) Uani 1 1 d . . . . .
H4 H 0.536575 0.590405 0.616699 0.078 Uiso 1 1 calc R U . . .
C5 C 0.46692(6) 0.54069(17) 0.56495(8) 0.0504(4) Uani 1 1 d . . . . .
H5 H 0.464067 0.610502 0.539404 0.061 Uiso 1 1 calc R U . . .
C6 C 0.42829(6) 0.44804(15) 0.55696(7) 0.0446(4) Uani 1 1 d . . . . .
C7 C 0.38405(6) 0.45419(13) 0.50713(7) 0.0375(3) Uani 1 1 d . . . . .
C8 C 0.33123(6) 0.53390(12) 0.43449(7) 0.0384(3) Uani 1 1 d . . . . .
C9 C 0.30614(8) 0.62560(13) 0.39022(8) 0.0499(4) Uani 1 1 d . . . . .
H9A H 0.288126 0.688690 0.415435 0.060 Uiso 1 1 calc R U . . .
H9B H 0.335723 0.663053 0.365107 0.060 Uiso 1 1 calc R U . . .
C10 C 0.20898(8) 0.62733(13) 0.35133(9) 0.0534(5) Uani 1 1 d . . . . .
H10A H 0.184798 0.604773 0.314219 0.064 Uiso 1 1 calc R U . . .
H10B H 0.213501 0.715041 0.351080 0.064 Uiso 1 1 calc R U . . .
C11 C 0.28374(9) 0.56202(16) 0.27900(8) 0.0628(5) Uani 1 1 d . . . . .
H11A H 0.300997 0.638690 0.267112 0.075 Uiso 1 1 calc R U . . .
H11B H 0.251554 0.547688 0.249482 0.075 Uiso 1 1 calc R U . . .
C12 C 0.18215(7) 0.58873(13) 0.41286(8) 0.0467(4) Uani 1 1 d . . . . .
C13 C 0.14955(8) 0.66582(15) 0.44910(10) 0.0602(5) Uani 1 1 d . . . . .
H13 H 0.144569 0.746581 0.436623 0.072 Uiso 1 1 calc R U . . .
C14 C 0.12456(9) 0.62199(17) 0.50372(11) 0.0629(5) Uani 1 1 d . . . . .
H14 H 0.102377 0.672634 0.528928 0.075 Uiso 1 1 calc R U . . .
C15 C 0.13254(8) 0.50304(17) 0.52083(9) 0.0566(4) Uani 1 1 d . . . . .
H15 H 0.115755 0.471483 0.557718 0.068 Uiso 1 1 calc R U . . .
C16 C 0.16543(7) 0.43125(14) 0.48313(8) 0.0469(4) Uani 1 1 d . . . . .
H16 H 0.170738 0.350293 0.495063 0.056 Uiso 1 1 calc R U . . .
C17 C 0.32575(8) 0.46195(18) 0.27246(8) 0.0574(5) Uani 1 1 d . . . . .
C18 C 0.37256(11) 0.4716(3) 0.23455(10) 0.0840(8) Uani 1 1 d . . . . .
H18 H 0.380114 0.543549 0.212519 0.101 Uiso 1 1 calc R U . . .
C19 C 0.40791(11) 0.3737(3) 0.22971(12) 0.0938(10) Uani 1 1 d . . . . .
H19 H 0.439815 0.378597 0.204137 0.113 Uiso 1 1 calc R U . . .
C20 C 0.39639(9) 0.2688(3) 0.26244(10) 0.0780(7) Uani 1 1 d . . . . .
H20 H 0.420075 0.201438 0.259428 0.094 Uiso 1 1 calc R U . . .
C21 C 0.34954(8) 0.26499(19) 0.29948(8) 0.0578(5) Uani 1 1 d . . . . .
H21 H 0.341696 0.194002 0.322242 0.069 Uiso 1 1 calc R U . . .
C22 C 0.23802(6) 0.08676(13) 0.39869(7) 0.0382(3) Uani 1 1 d . . . . .
C23 C 0.14746(7) 0.36650(13) 0.26090(8) 0.0444(4) Uani 1 1 d . . . . .
B1 B 0.22987(8) -0.05436(14) 0.40237(9) 0.0453(4) Uani 1 1 d . . . . .
H1A H 0.182167 -0.078810 0.389770 0.068 Uiso 1 1 calc R U . . .
H1B H 0.241892 -0.088463 0.455456 0.068 Uiso 1 1 calc R U . . .
H1C H 0.259423 -0.102004 0.364657 0.068 Uiso 1 1 calc R U . . .
B2 B 0.09832(10) 0.3793(2) 0.20907(11) 0.0667(6) Uani 1 1 d . . . . .
H2A H 0.054557 0.380720 0.235404 0.100 Uiso 1 1 calc R U . . .
H2B H 0.099343 0.296362 0.172752 0.100 Uiso 1 1 calc R U . . .
H2C H 0.103874 0.470607 0.179831 0.100 Uiso 1 1 calc R U . . .
N8 N 0.51544(18) 0.8283(4) 0.5682(4) 0.155(3) Uani 0.781(10) 1 d D U P A 1
C24 C 0.4962(2) 0.9069(4) 0.5928(4) 0.1001(16) Uani 0.781(10) 1 d D U P A 1
C25 C 0.4717(4) 1.0113(7) 0.6214(5) 0.139(3) Uani 0.781(10) 1 d D U P A 1
H25A H 0.438075 1.034017 0.596753 0.208 Uiso 0.781(10) 1 calc R U P A 1
H25B H 0.498399 1.077183 0.621159 0.208 Uiso 0.781(10) 1 calc R U P A 1
H25C H 0.461957 0.993299 0.665493 0.208 Uiso 0.781(10) 1 calc R U P A 1
N8A N 0.5004(8) 0.8169(12) 0.6238(13) 0.141(5) Uani 0.219(10) 1 d D U P A 2
C24A C 0.4870(9) 0.9158(14) 0.6286(12) 0.103(4) Uani 0.219(10) 1 d D U P A 2
C25A C 0.4803(12) 1.0380(15) 0.6039(16) 0.090(4) Uani 0.219(10) 1 d D U P A 2
H25D H 0.471729 1.035147 0.557832 0.135 Uiso 0.219(10) 1 calc R U P A 2
H25E H 0.514828 1.082651 0.611629 0.135 Uiso 0.219(10) 1 calc R U P A 2
H25F H 0.449848 1.077496 0.625695 0.135 Uiso 0.219(10) 1 calc R U P A 2

loop_
_atom_site_aniso_label
_atom_site_aniso_U_11
_atom_site_aniso_U_22
_atom_site_aniso_U_33
_atom_site_aniso_U_23
_atom_site_aniso_U_13
_atom_site_aniso_U_12
Fe1 0.04784(14) 0.02571(11) 0.03442(12) 0.00251(7) -0.01050(9) -0.00649(8)
O1 0.0458(6) 0.0344(5) 0.0380(5) -0.0015(4) -0.0083(4) -0.0095(4)
N1 0.0438(7) 0.0363(6) 0.0341(6) 0.0016(5) -0.0061(5) -0.0013(5)
N2 0.0467(7) 0.0310(6) 0.0332(6) 0.0028(5) -0.0093(5) -0.0073(5)
N3 0.0688(9) 0.0327(6) 0.0395(7) 0.0104(5) -0.0197(6) -0.0141(6)
N4 0.0510(7) 0.0263(5) 0.0441(7) 0.0027(5) -0.0172(5) -0.0030(5)
N5 0.0557(8) 0.0557(8) 0.0335(6) -0.0026(6) -0.0034(6) -0.0169(7)
N6 0.0514(7) 0.0318(6) 0.0447(7) 0.0017(5) -0.0060(5) -0.0051(5)
N7 0.0615(9) 0.0402(7) 0.0492(8) -0.0011(6) -0.0215(7) -0.0051(6)
C1 0.0705(12) 0.0568(10) 0.0591(11) -0.0013(9) -0.0243(9) 0.0063(9)
C2 0.0930(16) 0.0732(13) 0.0726(14) -0.0057(11) -0.0402(12) 0.0227(13)
C3 0.0668(13) 0.0946(17) 0.0777(15) -0.0260(13) -0.0375(11) 0.0259(12)
C4 0.0419(9) 0.0877(15) 0.0636(12) -0.0312(11) -0.0086(8) 0.0000(9)
C5 0.0404(8) 0.0638(11) 0.0469(9) -0.0157(8) -0.0012(7) -0.0012(7)
C6 0.0419(8) 0.0509(9) 0.0406(8) -0.0084(7) -0.0062(6) 0.0046(7)
C7 0.0412(7) 0.0368(7) 0.0344(7) -0.0024(6) -0.0030(6) -0.0013(6)
C8 0.0473(8) 0.0332(7) 0.0341(7) -0.0001(5) -0.0080(6) -0.0096(6)
C9 0.0704(11) 0.0313(7) 0.0468(9) 0.0088(6) -0.0213(8) -0.0179(7)
C10 0.0761(12) 0.0274(7) 0.0548(10) 0.0094(6) -0.0291(9) -0.0037(7)
C11 0.0924(14) 0.0548(10) 0.0404(9) 0.0191(8) -0.0151(9) -0.0296(10)
C12 0.0562(9) 0.0271(6) 0.0553(9) 0.0009(6) -0.0235(7) -0.0038(7)
C13 0.0660(11) 0.0320(7) 0.0811(13) -0.0081(8) -0.0234(10) 0.0057(8)
C14 0.0576(11) 0.0517(11) 0.0787(14) -0.0173(9) -0.0084(10) 0.0035(8)
C15 0.0541(10) 0.0564(10) 0.0591(11) -0.0059(8) -0.0060(8) -0.0053(8)
C16 0.0518(9) 0.0372(7) 0.0506(9) 0.0034(7) -0.0146(7) -0.0043(7)
C17 0.0669(11) 0.0727(12) 0.0321(8) 0.0044(8) -0.0084(7) -0.0310(10)
C18 0.0835(15) 0.124(2) 0.0445(11) 0.0106(12) -0.0020(10) -0.0509(16)
C19 0.0641(14) 0.160(3) 0.0582(14) -0.0111(16) 0.0116(11) -0.0363(17)
C20 0.0553(11) 0.120(2) 0.0585(12) -0.0206(13) 0.0019(9) -0.0149(12)
C21 0.0557(10) 0.0736(12) 0.0439(9) -0.0116(9) -0.0024(8) -0.0102(9)
C22 0.0443(8) 0.0332(7) 0.0367(7) 0.0014(6) -0.0039(6) -0.0033(6)
C23 0.0526(9) 0.0366(7) 0.0433(8) -0.0036(6) -0.0080(7) -0.0025(7)
B1 0.0579(10) 0.0271(7) 0.0504(10) 0.0021(7) -0.0080(8) -0.0053(7)
B2 0.0575(12) 0.0905(18) 0.0512(12) -0.0039(11) -0.0160(10) 0.0067(12)
N8 0.101(3) 0.104(3) 0.261(7) -0.042(4) 0.014(3) -0.015(2)
C24 0.067(2) 0.073(2) 0.158(4) -0.012(3) -0.028(3) -0.0085(18)
C25 0.107(5) 0.134(5) 0.171(7) -0.067(5) -0.056(5) 0.012(5)
N8A 0.126(8) 0.087(7) 0.208(10) -0.014(8) -0.037(8) 0.006(7)
C24A 0.088(6) 0.076(5) 0.145(7) -0.002(6) -0.029(6) -0.005(5)
C25A 0.070(7) 0.070(6) 0.128(9) -0.006(6) -0.042(7) -0.004(6)

loop_
_atom_type_symbol
_atom_type_description
_atom_type_scat_dispersion_real
_atom_type_scat_dispersion_imag
_atom_type_scat_source
C C 0.0033 0.0016 'International Tables Vol C Tables 4.2.6.8 and 6.1.1.4'
H H 0.0000 0.0000 'International Tables Vol C Tables 4.2.6.8 and 6.1.1.4'
B B 0.0013 0.0007 'International Tables Vol C Tables 4.2.6.8 and 6.1.1.4'
Fe Fe 0.3463 0.8444 'International Tables Vol C Tables 4.2.6.8 and 6.1.1.4'
N N 0.0061 0.0033 'International Tables Vol C Tables 4.2.6.8 and 6.1.1.4'
O O 0.0106 0.0060 'International Tables Vol C Tables 4.2.6.8 and 6.1.1.4'

loop_
_geom_angle_atom_site_label_1
_geom_angle_atom_site_label_2
_geom_angle_atom_site_label_3
_geom_angle
_geom_angle_site_symmetry_1
_geom_angle_site_symmetry_3
_geom_angle_publ_flag
N2 Fe1 N3 76.29(4) . . ?
N4 Fe1 N2 88.39(5) . . ?
N4 Fe1 N3 75.23(5) . . ?
N4 Fe1 N5 151.59(5) . . ?
N5 Fe1 N2 83.01(5) . . ?
N5 Fe1 N3 76.43(5) . . ?
N6 Fe1 N2 98.86(5) . . ?
N6 Fe1 N3 172.47(5) . . ?
N6 Fe1 N4 110.68(5) . . ?
N6 Fe1 N5 97.40(5) . . ?
N6 Fe1 N7 93.66(5) . . ?
N7 Fe1 N2 167.36(5) . . ?
N7 Fe1 N3 91.08(5) . . ?
N7 Fe1 N4 88.80(5) . . ?
N7 Fe1 N5 93.73(6) . . ?
C8 O1 C7 102.44(10) . . ?
C7 N1 N2 105.58(11) . . ?
N1 N2 Fe1 138.84(9) . . ?
C8 N2 Fe1 113.79(9) . . ?
C8 N2 N1 107.31(11) . . ?
C9 N3 Fe1 112.59(9) . . ?
C9 N3 C10 110.99(14) . . ?
C9 N3 C11 112.37(14) . . ?
C10 N3 Fe1 103.81(9) . . ?
C10 N3 C11 113.34(13) . . ?
C11 N3 Fe1 103.21(10) . . ?
C12 N4 Fe1 116.26(11) . . ?
C16 N4 Fe1 125.27(10) . . ?
C16 N4 C12 118.34(14) . . ?
C17 N5 Fe1 115.45(12) . . ?
C21 N5 Fe1 124.50(12) . . ?
C21 N5 C17 119.33(16) . . ?
C22 N6 Fe1 171.30(12) . . ?
C23 N7 Fe1 171.88(13) . . ?
C2 C1 H1 120.3 . . ?
C2 C1 C6 119.4(2) . . ?
C6 C1 H1 120.3 . . ?
C1 C2 H2 120.0 . . ?
C3 C2 C1 120.0(2) . . ?
C3 C2 H2 120.0 . . ?
C2 C3 H3 119.6 . . ?
C2 C3 C4 120.76(18) . . ?
C4 C3 H3 119.6 . . ?
C3 C4 H4 119.9 . . ?
C3 C4 C5 120.30(18) . . ?
C5 C4 H4 119.9 . . ?
C4 C5 H5 120.5 . . ?
C6 C5 C4 119.00(18) . . ?
C6 C5 H5 120.5 . . ?
C1 C6 C7 118.59(15) . . ?
C5 C6 C1 120.46(15) . . ?
C5 C6 C7 120.95(15) . . ?
O1 C7 C6 119.31(12) . . ?
N1 C7 O1 112.37(12) . . ?
N1 C7 C6 128.33(14) . . ?
O1 C8 C9 120.95(12) . . ?
N2 C8 O1 112.30(12) . . ?
N2 C8 C9 126.75(13) . . ?
N3 C9 C8 110.13(11) . . ?
N3 C9 H9A 109.6 . . ?
N3 C9 H9B 109.6 . . ?
C8 C9 H9A 109.6 . . ?
C8 C9 H9B 109.6 . . ?
H9A C9 H9B 108.1 . . ?
N3 C10 H10A 109.7 . . ?
N3 C10 H10B 109.7 . . ?
N3 C10 C12 109.80(12) . . ?
H10A C10 H10B 108.2 . . ?
C12 C10 H10A 109.7 . . ?
C12 C10 H10B 109.7 . . ?
N3 C11 H11A 109.5 . . ?
N3 C11 H11B 109.5 . . ?
N3 C11 C17 110.52(13) . . ?
H11A C11 H11B 108.1 . . ?
C17 C11 H11A 109.5 . . ?
C17 C11 H11B 109.5 . . ?
N4 C12 C10 115.70(15) . . ?
N4 C12 C13 121.64(17) . . ?
C13 C12 C10 122.62(15) . . ?
C12 C13 H13 120.5 . . ?
C14 C13 C12 119.03(16) . . ?
C14 C13 H13 120.5 . . ?
C13 C14 H14 120.4 . . ?
C15 C14 C13 119.22(19) . . ?
C15 C14 H14 120.4 . . ?
C14 C15 H15 120.5 . . ?
C16 C15 C14 119.06(19) . . ?
C16 C15 H15 120.5 . . ?
N4 C16 C15 122.70(15) . . ?
N4 C16 H16 118.7 . . ?
C15 C16 H16 118.7 . . ?
N5 C17 C11 116.08(16) . . ?
N5 C17 C18 121.1(2) . . ?
C18 C17 C11 122.8(2) . . ?
C17 C18 H18 120.6 . . ?
C19 C18 C17 118.8(2) . . ?
C19 C18 H18 120.6 . . ?
C18 C19 H19 120.0 . . ?
C20 C19 C18 120.0(2) . . ?
C20 C19 H19 120.0 . . ?
C19 C20 H20 120.8 . . ?
C21 C20 C19 118.5(2) . . ?
C21 C20 H20 120.8 . . ?
N5 C21 C20 122.3(2) . . ?
N5 C21 H21 118.8 . . ?
C20 C21 H21 118.8 . . ?
N6 C22 B1 177.87(16) . . ?
N7 C23 B2 179.19(18) . . ?
C22 B1 H1A 109.5 . . ?
C22 B1 H1B 109.5 . . ?
C22 B1 H1C 109.5 . . ?
H1A B1 H1B 109.5 . . ?
H1A B1 H1C 109.5 . . ?
H1B B1 H1C 109.5 . . ?
C23 B2 H2A 109.5 . . ?
C23 B2 H2B 109.5 . . ?
C23 B2 H2C 109.5 . . ?
H2A B2 H2B 109.5 . . ?
H2A B2 H2C 109.5 . . ?
H2B B2 H2C 109.5 . . ?
N8 C24 C25 177.1(9) . . ?
C24 C25 H25A 109.5 . . ?
C24 C25 H25B 109.5 . . ?
C24 C25 H25C 109.5 . . ?
H25A C25 H25B 109.5 . . ?
H25A C25 H25C 109.5 . . ?
H25B C25 H25C 109.5 . . ?
N8A C24A C25A 153(3) . . ?
C24A C25A H25D 109.5 . . ?
C24A C25A H25E 109.5 . . ?
C24A C25A H25F 109.5 . . ?
H25D C25A H25E 109.5 . . ?
H25D C25A H25F 109.5 . . ?
H25E C25A H25F 109.5 . . ?

loop_
_geom_bond_atom_site_label_1
_geom_bond_atom_site_label_2
_geom_bond_distance
_geom_bond_site_symmetry_2
_geom_bond_publ_flag
Fe1 N2 2.2056(11) . ?
Fe1 N3 2.3126(12) . ?
Fe1 N4 2.1582(14) . ?
Fe1 N5 2.1620(15) . ?
Fe1 N6 2.0699(13) . ?
Fe1 N7 2.1386(14) . ?
O1 C7 1.3847(17) . ?
O1 C8 1.3431(16) . ?
N1 N2 1.3952(17) . ?
N1 C7 1.2886(18) . ?
N2 C8 1.2953(17) . ?
N3 C9 1.4733(19) . ?
N3 C10 1.474(2) . ?
N3 C11 1.480(2) . ?
N4 C12 1.3558(18) . ?
N4 C16 1.342(2) . ?
N5 C17 1.350(2) . ?
N5 C21 1.343(2) . ?
N6 C22 1.1422(19) . ?
N7 C23 1.129(2) . ?
C1 H1 0.9400 . ?
C1 C2 1.384(3) . ?
C1 C6 1.397(3) . ?
C2 H2 0.9400 . ?
C2 C3 1.370(4) . ?
C3 H3 0.9400 . ?
C3 C4 1.378(3) . ?
C4 H4 0.9400 . ?
C4 C5 1.387(2) . ?
C5 H5 0.9400 . ?
C5 C6 1.387(2) . ?
C6 C7 1.456(2) . ?
C8 C9 1.485(2) . ?
C9 H9A 0.9800 . ?
C9 H9B 0.9800 . ?
C10 H10A 0.9800 . ?
C10 H10B 0.9800 . ?
C10 C12 1.504(3) . ?
C11 H11A 0.9800 . ?
C11 H11B 0.9800 . ?
C11 C17 1.504(3) . ?
C12 C13 1.390(3) . ?
C13 H13 0.9400 . ?
C13 C14 1.381(3) . ?
C14 H14 0.9400 . ?
C14 C15 1.380(3) . ?
C15 H15 0.9400 . ?
C15 C16 1.376(3) . ?
C16 H16 0.9400 . ?
C17 C18 1.386(3) . ?
C18 H18 0.9400 . ?
C18 C19 1.380(4) . ?
C19 H19 0.9400 . ?
C19 C20 1.380(4) . ?
C20 H20 0.9400 . ?
C20 C21 1.372(3) . ?
C21 H21 0.9400 . ?
C22 B1 1.581(2) . ?
C23 B2 1.572(3) . ?
B1 H1A 1.1901 . ?
B1 H1B 1.1901 . ?
B1 H1C 1.1901 . ?
B2 H2A 1.1901 . ?
B2 H2B 1.1901 . ?
B2 H2C 1.1901 . ?
N8 C24 1.114(6) . ?
C24 C25 1.434(8) . ?
C25 H25A 0.9700 . ?
C25 H25B 0.9700 . ?
C25 H25C 0.9700 . ?
N8A C24A 1.149(15) . ?
C24A C25A 1.458(16) . ?
C25A H25D 0.9700 . ?
C25A H25E 0.9700 . ?
C25A H25F 0.9700 . ?

loop_
_geom_torsion_atom_site_label_1
_geom_torsion_atom_site_label_2
_geom_torsion_atom_site_label_3
_geom_torsion_atom_site_label_4
_geom_torsion
_geom_torsion_site_symmetry_1
_geom_torsion_site_symmetry_2
_geom_torsion_site_symmetry_3
_geom_torsion_site_symmetry_4
_geom_torsion_publ_flag
Fe1 N2 C8 O1 -177.90(9) . . . . ?
Fe1 N2 C8 C9 2.5(2) . . . . ?
Fe1 N3 C9 C8 7.11(19) . . . . ?
Fe1 N3 C10 C12 46.30(13) . . . . ?
Fe1 N3 C11 C17 -45.12(15) . . . . ?
Fe1 N4 C12 C10 6.49(16) . . . . ?
Fe1 N4 C12 C13 -175.51(12) . . . . ?
Fe1 N4 C16 C15 175.34(12) . . . . ?
Fe1 N5 C17 C11 -10.80(18) . . . . ?
Fe1 N5 C17 C18 171.12(13) . . . . ?
Fe1 N5 C21 C20 -170.59(14) . . . . ?
O1 C8 C9 N3 173.61(14) . . . . ?
N1 N2 C8 O1 -0.20(17) . . . . ?
N1 N2 C8 C9 -179.79(16) . . . . ?
N2 N1 C7 O1 -0.92(17) . . . . ?
N2 N1 C7 C6 179.07(14) . . . . ?
N2 C8 C9 N3 -6.8(3) . . . . ?
N3 C10 C12 N4 -38.02(17) . . . . ?
N3 C10 C12 C13 144.00(15) . . . . ?
N3 C11 C17 N5 40.4(2) . . . . ?
N3 C11 C17 C18 -141.54(17) . . . . ?
N4 C12 C13 C14 -0.4(2) . . . . ?
N5 C17 C18 C19 0.1(3) . . . . ?
C1 C2 C3 C4 2.5(4) . . . . ?
C1 C6 C7 O1 169.06(15) . . . . ?
C1 C6 C7 N1 -10.9(3) . . . . ?
C2 C1 C6 C5 -1.3(3) . . . . ?
C2 C1 C6 C7 178.26(18) . . . . ?
C2 C3 C4 C5 -1.5(3) . . . . ?
C3 C4 C5 C6 -0.9(3) . . . . ?
C4 C5 C6 C1 2.3(2) . . . . ?
C4 C5 C6 C7 -177.27(15) . . . . ?
C5 C6 C7 O1 -11.4(2) . . . . ?
C5 C6 C7 N1 168.63(16) . . . . ?
C6 C1 C2 C3 -1.1(4) . . . . ?
C7 O1 C8 N2 -0.32(16) . . . . ?
C7 O1 C8 C9 179.29(15) . . . . ?
C7 N1 N2 Fe1 177.48(12) . . . . ?
C7 N1 N2 C8 0.68(17) . . . . ?
C8 O1 C7 N1 0.79(16) . . . . ?
C8 O1 C7 C6 -179.20(13) . . . . ?
C9 N3 C10 C12 -74.90(15) . . . . ?
C9 N3 C11 C17 76.43(16) . . . . ?
C10 N3 C9 C8 123.00(16) . . . . ?
C10 N3 C11 C17 -156.73(13) . . . . ?
C10 C12 C13 C14 177.48(16) . . . . ?
C11 N3 C9 C8 -108.92(16) . . . . ?
C11 N3 C10 C12 157.55(12) . . . . ?
C11 C17 C18 C19 -177.90(19) . . . . ?
C12 N4 C16 C15 -0.4(2) . . . . ?
C12 C13 C14 C15 -0.1(3) . . . . ?
C13 C14 C15 C16 0.3(3) . . . . ?
C14 C15 C16 N4 -0.1(3) . . . . ?
C16 N4 C12 C10 -177.40(13) . . . . ?
C16 N4 C12 C13 0.6(2) . . . . ?
C17 N5 C21 C20 -0.8(2) . . . . ?
C17 C18 C19 C20 -0.1(3) . . . . ?
C18 C19 C20 C21 -0.2(3) . . . . ?
C19 C20 C21 N5 0.7(3) . . . . ?
C21 N5 C17 C11 178.47(14) . . . . ?
C21 N5 C17 C18 0.4(2) . . . . ?
